data_4320952
loop_
_publ_author_name
'Serhii Pakhomov'
'Piotr Kaszynski'
'Victor G. Young'

_publ_section_title
;
 10-Vertexcloso-Boranes as Potential \p Linkers for Electronic Materials
;
_journal_name_full 'Inorganic Chemistry'
_journal_page_first 2243
_journal_page_last 2245
_journal_paper_doi 10.1021/ic991350t
_journal_volume 39
_journal_year 2000
_chemical_compound_source 'Dr. Serhii Pakhomov, Prof. P. Kaszynski'
_chemical_formula_sum 'C14 H26 B8 Si2'
_chemical_formula_weight 337.01
_chemical_name_common 99247
_chemical_name_systematic 1,10-Bis(TMS-acetylene)-1,10-Dicarba-closo-decaborane
_space_group_IT_number 2
_symmetry_cell_setting triclinic
_symmetry_space_group_name_Hall '-P 1'
_symmetry_space_group_name_H-M 'P -1'
_atom_sites_solution_hydrogens mixed
_atom_sites_solution_primary direct
_atom_sites_solution_secondary difmap
_audit_creation_method SHELXL
_cell_angle_alpha 68.071(1)
_cell_angle_beta 72.510(1)
_cell_angle_gamma 72.378(1)
_cell_formula_units_Z 2
_cell_length_a 9.5189(4)
_cell_length_b 10.6148(5)
_cell_length_c 12.0415(5)
_cell_measurement_reflns_used 4564
_cell_measurement_temperature 173(2)
_cell_volume 1051.23(8)
_computing_cell_refinement 'SAINT, Bruker'
_computing_data_collection 'SMART, Siemens'
_computing_data_reduction 'SAINT, Bruker'
_computing_structure_refinement 'SHELXL-93 (Sheldrick, 1993)'
_computing_structure_solution 'SHELXS-86 (Sheldrick, 1990)'
_diffrn_ambient_temperature 173(2)
_diffrn_measurement_device 'SMART, Platform CCD, Siemens'
_diffrn_measurement_method 'omega scans, area detector'
_diffrn_radiation_monochromator graphite
_diffrn_radiation_source 'normal-focus sealed tube'
_diffrn_radiation_type MoK\a
_diffrn_radiation_wavelength 0.71073
_diffrn_reflns_av_R_equivalents 0.0246
_diffrn_reflns_av_sigmaI/netI 0.0332
_diffrn_reflns_limit_h_max 12
_diffrn_reflns_limit_h_min -12
_diffrn_reflns_limit_k_max 12
_diffrn_reflns_limit_k_min -13
_diffrn_reflns_limit_l_max 15
_diffrn_reflns_limit_l_min -15
_diffrn_reflns_number 11226
_diffrn_reflns_theta_max 27.49
_diffrn_reflns_theta_min 1.87
_exptl_absorpt_coefficient_mu 0.162
_exptl_absorpt_correction_T_max 1.000000
_exptl_absorpt_correction_T_min 0.776143
_exptl_absorpt_correction_type 'SADABS, G. Sheldrick (1999)'
_exptl_crystal_colour colourless
_exptl_crystal_density_diffrn 1.065
_exptl_crystal_description block
_exptl_crystal_F_000 356
_exptl_crystal_size_max 0.25
_exptl_crystal_size_mid 0.20
_exptl_crystal_size_min 0.12
_refine_diff_density_max 0.420
_refine_diff_density_min -0.301
_refine_diff_density_rms 0.041
_refine_ls_extinction_method none
_refine_ls_goodness_of_fit_all 1.056
_refine_ls_goodness_of_fit_obs 1.140
_refine_ls_hydrogen_treatment mixed
_refine_ls_matrix_type full
_refine_ls_number_parameters 255
_refine_ls_number_reflns 4698
_refine_ls_number_restraints 0
_refine_ls_restrained_S_all 1.056
_refine_ls_restrained_S_obs 1.140
_refine_ls_R_factor_all 0.0689
_refine_ls_R_factor_obs 0.0479
_refine_ls_shift/esd_max 0.000
_refine_ls_shift/esd_mean 0.000
_refine_ls_structure_factor_coef Fsqd
_refine_ls_weighting_details 'w=1/[\s^2^(Fo^2^)+(0.0690P)^2^+0.1818P] where P=(Fo^2^+2Fc^2^)/3'
_refine_ls_weighting_scheme calc
_refine_ls_wR_factor_all 0.1343
_refine_ls_wR_factor_obs 0.1244
_reflns_number_observed 3510
_reflns_number_total 4698
_reflns_observed_criterion >2sigma(I)
_cod_data_source_file ic991350t_2.cif
_cod_data_source_block 99247
_cod_depositor_comments
;
The following automatic conversions were performed:

'_refine_ls_weighting_scheme' value 'calc
w=1/[\s^2^(Fo^2^)+(0.0690P)^2^+0.1818P] where P=(Fo^2^+2Fc^2^)/3' was
changed to 'calc'. New tag '_refine_ls_weighting_details' was
created. The value of the new tag was set to
'w=1/[\s^2^(Fo^2^)+(0.0690P)^2^+0.1818P] where P=(Fo^2^+2Fc^2^)/3'.

Automatic conversion script
Id: cif_fix_values 3143 2015-03-26 13:38:13Z robertas 
;
_cod_database_code 4320952

loop_
_symmetry_equiv_pos_as_xyz
'x, y, z'
'-x, -y, -z'

loop_
_atom_site_aniso_label
_atom_site_aniso_U_11
_atom_site_aniso_U_22
_atom_site_aniso_U_33
_atom_site_aniso_U_23
_atom_site_aniso_U_13
_atom_site_aniso_U_12
Si1 0.0445(3) 0.0489(3) 0.0391(3) -0.0181(2) -0.0216(2) -0.0028(2)
Si2 0.0456(3) 0.0861(4) 0.0329(3) -0.0234(3) -0.0129(2) -0.0199(3)
B1 0.0416(11) 0.0465(11) 0.0288(9) -0.0124(8) -0.0108(8) -0.0093(9)
B2 0.0547(13) 0.0539(12) 0.0293(9) -0.0106(9) -0.0134(9) -0.0220(10)
B3 0.0603(13) 0.0387(11) 0.0267(9) -0.0070(8) -0.0163(9) -0.0095(9)
B4 0.0539(12) 0.0461(12) 0.0295(9) -0.0124(8) -0.0148(9) -0.0060(10)
B5 0.0419(11) 0.0452(11) 0.0298(9) -0.0090(8) -0.0135(8) -0.0023(9)
B6 0.0372(10) 0.0441(11) 0.0284(9) -0.0049(8) -0.0112(8) -0.0071(8)
B7 0.0385(10) 0.0392(11) 0.0367(10) -0.0086(8) -0.0168(8) -0.0057(8)
B8 0.0378(10) 0.0457(11) 0.0318(9) -0.0120(8) -0.0127(8) -0.0061(9)
C1 0.0420(9) 0.0411(9) 0.0296(8) -0.0095(7) -0.0156(7) -0.0051(8)
C2 0.0437(10) 0.0511(11) 0.0262(8) -0.0101(7) -0.0140(7) -0.0109(8)
C3 0.0450(10) 0.0437(10) 0.0345(9) -0.0127(7) -0.0157(7) -0.0033(8)
C4 0.0463(10) 0.0500(11) 0.0402(10) -0.0179(8) -0.0190(8) -0.0017(8)
C5 0.160(3) 0.066(2) 0.079(2) -0.0162(14) -0.063(2) -0.034(2)
C6 0.088(2) 0.161(3) 0.0476(13) -0.039(2) -0.0125(13) -0.059(2)
C7 0.075(2) 0.119(3) 0.132(3) -0.085(2) -0.070(2) 0.037(2)
C8 0.0464(10) 0.0605(12) 0.0317(9) -0.0159(8) -0.0102(8) -0.0128(9)
C9 0.0467(11) 0.0739(14) 0.0347(9) -0.0208(9) -0.0116(8) -0.0148(10)
C10 0.0514(13) 0.112(2) 0.073(2) -0.0465(15) -0.0295(12) 0.0097(14)
C11 0.100(2) 0.164(4) 0.065(2) -0.013(2) -0.024(2) -0.082(3)
C12 0.0714(14) 0.081(2) 0.0413(11) -0.0294(11) -0.0181(10) -0.0072(13)

loop_
_atom_site_label
_atom_site_type_symbol
_atom_site_fract_x
_atom_site_fract_y
_atom_site_fract_z
_atom_site_U_iso_or_equiv
_atom_site_thermal_displace_type
_atom_site_occupancy
_atom_site_calc_flag
_atom_site_refinement_flags
_atom_site_disorder_group
Si1 Si 0.17989(6) -0.19947(6) -0.13596(5) 0.0416(2) Uani 1 d . .
Si2 Si 0.83457(6) -0.34048(7) 0.65730(5) 0.0510(2) Uani 1 d . .
B1 B 0.5864(2) -0.2540(2) 0.1384(2) 0.0380(4) Uani 1 d . .
H1 H 0.6619(19) -0.2672(17) 0.0559(16) 0.034(4) Uiso 1 d . .
B2 B 0.6242(3) -0.1729(2) 0.2306(2) 0.0431(5) Uani 1 d . .
H2 H 0.7183(21) -0.1219(19) 0.2018(17) 0.048(5) Uiso 1 d . .
B3 B 0.4539(3) -0.0966(2) 0.1700(2) 0.0415(5) Uani 1 d . .
H3 H 0.4267(20) 0.0058(19) 0.1157(17) 0.043(5) Uiso 1 d . .
B4 B 0.4377(3) -0.1373(2) 0.3331(2) 0.0427(5) Uani 1 d . .
H4 H 0.3761(15) -0.0394(14) 0.3963(13) 0.018(3) Uiso 1 d . .
B5 B 0.3222(2) -0.2056(2) 0.2827(2) 0.0400(5) Uani 1 d . .
H5 H 0.1893(22) -0.1768(19) 0.3079(17) 0.051(5) Uiso 1 d . .
B6 B 0.4362(2) -0.3254(2) 0.3901(2) 0.0379(4) Uani 1 d . .
H6 H 0.3918(20) -0.3862(19) 0.4765(17) 0.045(5) Uiso 1 d . .
B7 B 0.4542(2) -0.3632(2) 0.2511(2) 0.0376(4) Uani 1 d . .
H7 H 0.4308(19) -0.4612(18) 0.2509(15) 0.036(4) Uiso 1 d . .
B8 B 0.6231(2) -0.3611(2) 0.2882(2) 0.0378(4) Uani 1 d . .
H8 H 0.7150(21) -0.4516(19) 0.3018(16) 0.042(5) Uiso 1 d . .
C1 C 0.4073(2) -0.2179(2) 0.14772(15) 0.0371(4) Uani 1 d . .
C2 C 0.5781(2) -0.2622(2) 0.37305(14) 0.0392(4) Uani 1 d . .
C3 C 0.3352(2) -0.2041(2) 0.0532(2) 0.0407(4) Uani 1 d . .
C4 C 0.2756(2) -0.1967(2) -0.0244(2) 0.0440(4) Uani 1 d . .
C5 C 0.1499(5) -0.3777(3) -0.0887(3) 0.0922(10) Uani 1 d . .
H5A H 0.0811(22) -0.3974(9) -0.0083(10) 0.186(19) Uiso 1 calc R .
H5B H 0.2467(6) -0.4444(3) -0.0838(22) 0.176(19) Uiso 1 calc R .
H5C H 0.1058(26) -0.3859(8) -0.1489(12) 0.122(11) Uiso 1 calc R .
C6 C 0.3020(4) -0.1568(4) -0.2910(2) 0.0896(10) Uani 1 d . .
H6A H 0.3238(25) -0.0651(13) -0.3124(10) 0.195(20) Uiso 1 calc R .
H6B H 0.2502(13) -0.1558(28) -0.3506(4) 0.123(11) Uiso 1 calc R .
H6C H 0.3966(13) -0.2270(16) -0.2923(7) 0.261(29) Uiso 1 calc R .
C7 C -0.0011(3) -0.0738(4) -0.1298(4) 0.0970(11) Uani 1 d . .
H7A H 0.0168(3) 0.0199(5) -0.1538(23) 0.188(20) Uiso 1 calc R .
H7B H -0.0620(12) -0.0971(16) -0.0462(6) 0.208(22) Uiso 1 calc R .
H7C H -0.0550(13) -0.0771(19) -0.1861(18) 0.118(11) Uiso 1 calc R .
C8 C 0.6541(2) -0.2832(2) 0.4670(2) 0.0450(4) Uani 1 d . .
C9 C 0.7217(2) -0.3058(2) 0.5443(2) 0.0494(5) Uani 1 d . .
C10 C 0.9369(3) -0.5252(3) 0.6927(2) 0.0762(8) Uani 1 d . .
H10A H 0.8643(3) -0.5854(3) 0.7237(18) 0.167(17) Uiso 1 calc R .
H10B H 0.9945(19) -0.5463(7) 0.7550(14) 0.100(9) Uiso 1 calc R .
H10C H 1.0060(17) -0.5415(6) 0.6181(5) 0.152(14) Uiso 1 calc R .
C11 C 0.9673(4) -0.2211(5) 0.5863(3) 0.1023(12) Uani 1 d . .
H11A H 0.9103(4) -0.1247(5) 0.5734(21) 0.128(15) Uiso 1 calc R .
H11B H 1.0260(20) -0.2332(19) 0.5074(11) 0.198(20) Uiso 1 calc R .
H11C H 1.0357(19) -0.2421(18) 0.6407(11) 0.150(14) Uiso 1 calc R .
C12 C 0.7072(3) -0.3063(3) 0.7975(2) 0.0620(6) Uani 1 d . .
H12A H 0.6433(14) -0.3749(11) 0.8372(9) 0.098(9) Uiso 1 calc R .
H12B H 0.6435(14) -0.2126(7) 0.7759(3) 0.122(12) Uiso 1 calc R .
H12C H 0.7672(3) -0.3133(18) 0.8538(7) 0.100(9) Uiso 1 calc R .

loop_
_atom_type_symbol
_atom_type_description
_atom_type_scat_dispersion_real
_atom_type_scat_dispersion_imag
_atom_type_scat_source
C C 0.0033 0.0016 'International Tables Vol C Tables 4.2.6.8 and 6.1.1.4'
H H 0.0000 0.0000 'International Tables Vol C Tables 4.2.6.8 and 6.1.1.4'
B B 0.0013 0.0007 'International Tables Vol C Tables 4.2.6.8 and 6.1.1.4'
Si Si 0.0817 0.0704 'International Tables Vol C Tables 4.2.6.8 and 6.1.1.4'

loop_
_geom_angle_atom_site_label_1
_geom_angle_atom_site_label_2
_geom_angle_atom_site_label_3
_geom_angle
_geom_angle_site_symmetry_1
_geom_angle_site_symmetry_3
_geom_angle_publ_flag
C7 Si1 C5 110.5(2) . . ?
C7 Si1 C4 108.67(10) . . ?
C5 Si1 C4 106.64(11) . . ?
C7 Si1 C6 111.2(2) . . ?
C5 Si1 C6 110.2(2) . . ?
C4 Si1 C6 109.41(10) . . ?
C9 Si2 C12 109.11(10) . . ?
C9 Si2 C11 107.00(11) . . ?
C12 Si2 C11 110.59(15) . . ?
C9 Si2 C10 108.44(10) . . ?
C12 Si2 C10 110.22(12) . . ?
C11 Si2 C10 111.4(2) . . ?
C1 B1 B2 108.59(15) . . ?
C1 B1 B8 108.07(14) . . ?
B2 B1 B8 61.88(11) . . ?
C1 B1 B3 55.00(11) . . ?
B2 B1 B3 59.47(12) . . ?
B8 B1 B3 102.42(13) . . ?
C1 B1 B7 55.01(10) . . ?
B2 B1 B7 102.37(13) . . ?
B8 B1 B7 58.83(10) . . ?
B3 B1 B7 90.06(13) . . ?
C1 B1 H1 119.6(9) . . ?
B2 B1 H1 122.7(9) . . ?
B8 B1 H1 122.3(9) . . ?
B3 B1 H1 130.4(9) . . ?
B7 B1 H1 129.5(9) . . ?
C2 B2 B1 108.19(14) . . ?
C2 B2 B3 108.11(15) . . ?
B1 B2 B3 61.73(11) . . ?
C2 B2 B4 54.96(11) . . ?
B1 B2 B4 102.62(14) . . ?
B3 B2 B4 59.24(11) . . ?
C2 B2 B8 54.73(11) . . ?
B1 B2 B8 59.27(11) . . ?
B3 B2 B8 102.17(14) . . ?
B4 B2 B8 90.07(13) . . ?
C2 B2 H2 119.0(10) . . ?
B1 B2 H2 123.1(10) . . ?
B3 B2 H2 123.4(10) . . ?
B4 B2 H2 129.5(10) . . ?
B8 B2 H2 129.7(10) . . ?
C1 B3 B2 107.77(15) . . ?
C1 B3 B4 108.64(14) . . ?
B2 B3 B4 61.53(12) . . ?
C1 B3 B5 55.11(11) . . ?
B2 B3 B5 102.12(13) . . ?
B4 B3 B5 59.54(11) . . ?
C1 B3 B1 54.75(11) . . ?
B2 B3 B1 58.80(11) . . ?
B4 B3 B1 102.17(13) . . ?
B5 B3 B1 89.93(13) . . ?
C1 B3 H3 120.1(10) . . ?
B2 B3 H3 124.4(10) . . ?
B4 B3 H3 120.4(10) . . ?
B5 B3 H3 127.4(10) . . ?
B1 B3 H3 133.0(10) . . ?
C2 B4 B3 108.18(15) . . ?
C2 B4 B5 107.48(15) . . ?
B3 B4 B5 61.31(11) . . ?
C2 B4 B2 55.03(11) . . ?
B3 B4 B2 59.23(11) . . ?
B5 B4 B2 101.76(13) . . ?
C2 B4 B6 54.76(11) . . ?
B3 B4 B6 101.86(13) . . ?
B5 B4 B6 58.66(11) . . ?
B2 B4 B6 89.90(13) . . ?
C2 B4 H4 119.4(6) . . ?
B3 B4 H4 124.1(6) . . ?
B5 B4 H4 122.6(6) . . ?
B2 B4 H4 131.2(6) . . ?
B6 B4 H4 128.6(6) . . ?
C1 B5 B6 108.36(14) . . ?
C1 B5 B4 108.10(15) . . ?
B6 B5 B4 61.65(11) . . ?
C1 B5 B3 54.90(11) . . ?
B6 B5 B3 102.44(13) . . ?
B4 B5 B3 59.15(11) . . ?
C1 B5 B7 54.96(10) . . ?
B6 B5 B7 59.37(11) . . ?
B4 B5 B7 102.35(14) . . ?
B3 B5 B7 90.19(13) . . ?
C1 B5 H5 119.6(9) . . ?
B6 B5 H5 123.4(9) . . ?
B4 B5 H5 122.0(9) . . ?
B3 B5 H5 128.6(9) . . ?
B7 B5 H5 131.0(9) . . ?
C2 B6 B5 108.64(14) . . ?
C2 B6 B7 108.01(14) . . ?
B5 B6 B7 61.76(11) . . ?
C2 B6 B8 54.85(11) . . ?
B5 B6 B8 102.21(13) . . ?
B7 B6 B8 58.84(11) . . ?
C2 B6 B4 55.03(11) . . ?
B5 B6 B4 59.69(11) . . ?
B7 B6 B4 102.66(12) . . ?
B8 B6 B4 90.09(13) . . ?
C2 B6 H6 118.9(10) . . ?
B5 B6 H6 123.3(10) . . ?
B7 B6 H6 123.0(10) . . ?
B8 B6 H6 129.4(10) . . ?
B4 B6 H6 129.8(10) . . ?
C1 B7 B8 108.14(14) . . ?
C1 B7 B6 108.02(14) . . ?
B8 B7 B6 61.79(11) . . ?
C1 B7 B5 55.07(10) . . ?
B8 B7 B5 102.26(14) . . ?
B6 B7 B5 58.88(11) . . ?
C1 B7 B1 54.66(10) . . ?
B8 B7 B1 59.25(11) . . ?
B6 B7 B1 102.09(13) . . ?
B5 B7 B1 89.82(13) . . ?
C1 B7 H7 119.5(9) . . ?
B8 B7 H7 122.6(9) . . ?
B6 B7 H7 123.2(9) . . ?
B5 B7 H7 130.2(9) . . ?
B1 B7 H7 129.8(9) . . ?
C2 B8 B7 108.51(14) . . ?
C2 B8 B1 108.15(14) . . ?
B7 B8 B1 61.93(11) . . ?
C2 B8 B6 54.88(11) . . ?
B7 B8 B6 59.37(11) . . ?
B1 B8 B6 102.27(13) . . ?
C2 B8 B2 55.10(11) . . ?
B7 B8 B2 102.42(14) . . ?
B1 B8 B2 58.85(11) . . ?
B6 B8 B2 89.94(13) . . ?
C2 B8 H8 119.8(9) . . ?
B7 B8 H8 122.0(9) . . ?
B1 B8 H8 122.9(9) . . ?
B6 B8 H8 129.7(9) . . ?
B2 B8 H8 130.6(9) . . ?
C3 C1 B1 125.58(15) . . ?
C3 C1 B3 127.35(15) . . ?
B1 C1 B3 70.26(13) . . ?
C3 C1 B7 123.8(2) . . ?
B1 C1 B7 70.34(12) . . ?
B3 C1 B7 108.80(13) . . ?
C3 C1 B5 125.8(2) . . ?
B1 C1 B5 108.58(13) . . ?
B3 C1 B5 69.99(13) . . ?
B7 C1 B5 69.97(12) . . ?
C8 C2 B8 124.4(2) . . ?
C8 C2 B6 126.23(15) . . ?
B8 C2 B6 70.28(13) . . ?
C8 C2 B4 126.7(2) . . ?
B8 C2 B4 108.91(14) . . ?
B6 C2 B4 70.21(13) . . ?
C8 C2 B2 125.2(2) . . ?
B8 C2 B2 70.17(12) . . ?
B6 C2 B2 108.59(13) . . ?
B4 C2 B2 70.01(13) . . ?
C4 C3 C1 178.1(2) . . ?
C3 C4 Si1 175.2(2) . . ?
Si1 C5 H5A 109.47(12) . . ?
Si1 C5 H5B 109.47(13) . . ?
H5A C5 H5B 109.5 . . ?
Si1 C5 H5C 109.47(8) . . ?
H5A C5 H5C 109.5 . . ?
H5B C5 H5C 109.5 . . ?
Si1 C6 H6A 109.47(12) . . ?
Si1 C6 H6B 109.47(8) . . ?
H6A C6 H6B 109.5 . . ?
Si1 C6 H6C 109.47(12) . . ?
H6A C6 H6C 109.5 . . ?
H6B C6 H6C 109.5 . . ?
Si1 C7 H7A 109.47(13) . . ?
Si1 C7 H7B 109.47(13) . . ?
H7A C7 H7B 109.5 . . ?
Si1 C7 H7C 109.47(8) . . ?
H7A C7 H7C 109.5 . . ?
H7B C7 H7C 109.5 . . ?
C9 C8 C2 177.1(2) . . ?
C8 C9 Si2 177.1(2) . . ?
Si2 C10 H10A 109.47(9) . . ?
Si2 C10 H10B 109.47(8) . . ?
H10A C10 H10B 109.5 . . ?
Si2 C10 H10C 109.47(9) . . ?
H10A C10 H10C 109.5 . . ?
H10B C10 H10C 109.5 . . ?
Si2 C11 H11A 109.47(15) . . ?
Si2 C11 H11B 109.47(12) . . ?
H11A C11 H11B 109.5 . . ?
Si2 C11 H11C 109.47(10) . . ?
H11A C11 H11C 109.5 . . ?
H11B C11 H11C 109.5 . . ?
Si2 C12 H12A 109.47(8) . . ?
Si2 C12 H12B 109.47(8) . . ?
H12A C12 H12B 109.5 . . ?
Si2 C12 H12C 109.47(7) . . ?
H12A C12 H12C 109.5 . . ?
H12B C12 H12C 109.5 . . ?

loop_
_geom_bond_atom_site_label_1
_geom_bond_atom_site_label_2
_geom_bond_distance
_geom_bond_site_symmetry_2
_geom_bond_publ_flag
Si1 C7 1.833(3) . ?
Si1 C5 1.846(3) . ?
Si1 C4 1.848(2) . ?
Si1 C6 1.851(3) . ?
Si2 C9 1.845(2) . ?
Si2 C12 1.847(2) . ?
Si2 C11 1.856(3) . ?
Si2 C10 1.856(3) . ?
B1 C1 1.609(3) . ?
B1 B2 1.801(3) . ?
B1 B8 1.809(3) . ?
B1 B3 1.854(3) . ?
B1 B7 1.857(3) . ?
B1 H1 1.07(2) . ?
B2 C2 1.618(2) . ?
B2 B3 1.814(3) . ?
B2 B4 1.856(3) . ?
B2 B8 1.856(3) . ?
B2 H2 1.09(2) . ?
B3 C1 1.614(3) . ?
B3 B4 1.814(3) . ?
B3 B5 1.853(3) . ?
B3 H3 1.04(2) . ?
B4 C2 1.617(3) . ?
B4 B5 1.821(3) . ?
B4 B6 1.856(3) . ?
B4 H4 1.399(14) . ?
B5 C1 1.618(3) . ?
B5 B6 1.802(3) . ?
B5 B7 1.854(3) . ?
B5 H5 1.18(2) . ?
B6 C2 1.611(3) . ?
B6 B7 1.811(3) . ?
B6 B8 1.855(3) . ?
B6 H6 1.04(2) . ?
B7 C1 1.616(2) . ?
B7 B8 1.801(3) . ?
B7 H7 1.13(2) . ?
B8 C2 1.611(3) . ?
B8 H8 1.08(2) . ?
C1 C3 1.439(2) . ?
C2 C8 1.434(2) . ?
C3 C4 1.199(2) . ?
C5 H5A 0.98 . ?
C5 H5B 0.98 . ?
C5 H5C 0.98 . ?
C6 H6A 0.98 . ?
C6 H6B 0.98 . ?
C6 H6C 0.98 . ?
C7 H7A 0.98 . ?
C7 H7B 0.98 . ?
C7 H7C 0.98 . ?
C8 C9 1.200(3) . ?
C10 H10A 0.98 . ?
C10 H10B 0.98 . ?
C10 H10C 0.98 . ?
C11 H11A 0.98 . ?
C11 H11B 0.98 . ?
C11 H11C 0.98 . ?
C12 H12A 0.98 . ?
C12 H12B 0.98 . ?
C12 H12C 0.98 . ?

loop_
_geom_torsion_atom_site_label_1
_geom_torsion_atom_site_label_2
_geom_torsion_atom_site_label_3
_geom_torsion_atom_site_label_4
_geom_torsion
_geom_torsion_site_symmetry_1
_geom_torsion_site_symmetry_2
_geom_torsion_site_symmetry_3
_geom_torsion_site_symmetry_4
_geom_torsion_publ_flag
C1 B1 B2 C2 75.5(2) . . . . ?
B8 B1 B2 C2 -25.51(14) . . . . ?
B3 B1 B2 C2 101.2(2) . . . . ?
B7 B1 B2 C2 18.6(2) . . . . ?
C1 B1 B2 B3 -25.71(13) . . . . ?
B8 B1 B2 B3 -126.75(14) . . . . ?
B3 B1 B2 B3 0.0 . . . . ?
B7 B1 B2 B3 -82.64(13) . . . . ?
C1 B1 B2 B4 18.6(2) . . . . ?
B8 B1 B2 B4 -82.43(14) . . . . ?
B3 B1 B2 B4 44.31(12) . . . . ?
B7 B1 B2 B4 -38.3(2) . . . . ?
C1 B1 B2 B8 101.03(15) . . . . ?
B8 B1 B2 B8 0.0 . . . . ?
B3 B1 B2 B8 126.75(14) . . . . ?
B7 B1 B2 B8 44.10(12) . . . . ?
C2 B2 B3 C1 -75.9(2) . . . . ?
B1 B2 B3 C1 25.50(13) . . . . ?
B4 B2 B3 C1 -102.0(2) . . . . ?
B8 B2 B3 C1 -19.3(2) . . . . ?
C2 B2 B3 B4 26.14(14) . . . . ?
B1 B2 B3 B4 127.50(14) . . . . ?
B4 B2 B3 B4 0.0 . . . . ?
B8 B2 B3 B4 82.71(13) . . . . ?
C2 B2 B3 B5 -18.9(2) . . . . ?
B1 B2 B3 B5 82.44(14) . . . . ?
B4 B2 B3 B5 -45.06(13) . . . . ?
B8 B2 B3 B5 37.6(2) . . . . ?
C2 B2 B3 B1 -101.4(2) . . . . ?
B1 B2 B3 B1 0.0 . . . . ?
B4 B2 B3 B1 -127.50(14) . . . . ?
B8 B2 B3 B1 -44.80(12) . . . . ?
C1 B1 B3 C1 0.0 . . . . ?
B2 B1 B3 C1 -149.87(15) . . . . ?
B8 B1 B3 C1 -103.51(14) . . . . ?
B7 B1 B3 C1 -45.50(11) . . . . ?
C1 B1 B3 B2 149.87(15) . . . . ?
B2 B1 B3 B2 0.0 . . . . ?
B8 B1 B3 B2 46.36(13) . . . . ?
B7 B1 B3 B2 104.36(13) . . . . ?
C1 B1 B3 B4 104.4(2) . . . . ?
B2 B1 B3 B4 -45.51(13) . . . . ?
B8 B1 B3 B4 0.8(2) . . . . ?
B7 B1 B3 B4 58.85(15) . . . . ?
C1 B1 B3 B5 45.61(11) . . . . ?
B2 B1 B3 B5 -104.26(13) . . . . ?
B8 B1 B3 B5 -57.90(14) . . . . ?
B7 B1 B3 B5 0.11(12) . . . . ?
C1 B3 B4 C2 74.4(2) . . . . ?
B2 B3 B4 C2 -26.17(14) . . . . ?
B5 B3 B4 C2 100.4(2) . . . . ?
B1 B3 B4 C2 17.8(2) . . . . ?
C1 B3 B4 B5 -26.02(14) . . . . ?
B2 B3 B4 B5 -126.59(15) . . . . ?
B5 B3 B4 B5 0.0 . . . . ?
B1 B3 B4 B5 -82.62(14) . . . . ?
C1 B3 B4 B2 100.6(2) . . . . ?
B2 B3 B4 B2 0.0 . . . . ?
B5 B3 B4 B2 126.59(15) . . . . ?
B1 B3 B4 B2 43.96(13) . . . . ?
C1 B3 B4 B6 17.9(2) . . . . ?
B2 B3 B4 B6 -82.70(14) . . . . ?
B5 B3 B4 B6 43.89(13) . . . . ?
B1 B3 B4 B6 -38.7(2) . . . . ?
C2 B2 B4 C2 0.0 . . . . ?
B1 B2 B4 C2 103.5(2) . . . . ?
B3 B2 B4 C2 149.2(2) . . . . ?
B8 B2 B4 C2 45.08(12) . . . . ?
C2 B2 B4 B3 -149.2(2) . . . . ?
B1 B2 B4 B3 -45.72(13) . . . . ?
B3 B2 B4 B3 0.0 . . . . ?
B8 B2 B4 B3 -104.16(13) . . . . ?
C2 B2 B4 B5 -103.23(15) . . . . ?
B1 B2 B4 B5 0.3(2) . . . . ?
B3 B2 B4 B5 46.01(13) . . . . ?
B8 B2 B4 B5 -58.15(13) . . . . ?
C2 B2 B4 B6 -45.35(11) . . . . ?
B1 B2 B4 B6 58.18(14) . . . . ?
B3 B2 B4 B6 103.90(13) . . . . ?
B8 B2 B4 B6 -0.26(12) . . . . ?
C2 B4 B5 C1 -75.7(2) . . . . ?
B3 B4 B5 C1 25.86(14) . . . . ?
B2 B4 B5 C1 -18.9(2) . . . . ?
B6 B4 B5 C1 -101.5(2) . . . . ?
C2 B4 B5 B6 25.84(13) . . . . ?
B3 B4 B5 B6 127.41(15) . . . . ?
B2 B4 B5 B6 82.60(14) . . . . ?
B6 B4 B5 B6 0.0 . . . . ?
C2 B4 B5 B3 -101.6(2) . . . . ?
B3 B4 B5 B3 0.0 . . . . ?
B2 B4 B5 B3 -44.81(13) . . . . ?
B6 B4 B5 B3 -127.41(15) . . . . ?
C2 B4 B5 B7 -18.8(2) . . . . ?
B3 B4 B5 B7 82.72(14) . . . . ?
B2 B4 B5 B7 37.9(2) . . . . ?
B6 B4 B5 B7 -44.69(12) . . . . ?
C1 B3 B5 C1 0.0 . . . . ?
B2 B3 B5 C1 -103.3(2) . . . . ?
B4 B3 B5 C1 -149.6(2) . . . . ?
B1 B3 B5 C1 -45.35(11) . . . . ?
C1 B3 B5 B6 103.84(15) . . . . ?
B2 B3 B5 B6 0.5(2) . . . . ?
B4 B3 B5 B6 -45.71(13) . . . . ?
B1 B3 B5 B6 58.49(14) . . . . ?
C1 B3 B5 B4 149.6(2) . . . . ?
B2 B3 B5 B4 46.21(13) . . . . ?
B4 B3 B5 B4 0.0 . . . . ?
B1 B3 B5 B4 104.20(13) . . . . ?
C1 B3 B5 B7 45.24(11) . . . . ?
B2 B3 B5 B7 -58.10(14) . . . . ?
B4 B3 B5 B7 -104.31(13) . . . . ?
B1 B3 B5 B7 -0.11(12) . . . . ?
C1 B5 B6 C2 75.0(2) . . . . ?
B4 B5 B6 C2 -26.12(14) . . . . ?
B3 B5 B6 C2 18.2(2) . . . . ?
B7 B5 B6 C2 100.9(2) . . . . ?
C1 B5 B6 B7 -25.90(13) . . . . ?
B4 B5 B6 B7 -127.02(14) . . . . ?
B3 B5 B6 B7 -82.73(13) . . . . ?
B7 B5 B6 B7 0.0 . . . . ?
C1 B5 B6 B8 18.3(2) . . . . ?
B4 B5 B6 B8 -82.84(14) . . . . ?
B3 B5 B6 B8 -38.5(2) . . . . ?
B7 B5 B6 B8 44.18(12) . . . . ?
C1 B5 B6 B4 101.1(2) . . . . ?
B4 B5 B6 B4 0.0 . . . . ?
B3 B5 B6 B4 44.29(13) . . . . ?
B7 B5 B6 B4 127.02(14) . . . . ?
C2 B4 B6 C2 0.0 . . . . ?
B3 B4 B6 C2 104.0(2) . . . . ?
B5 B4 B6 C2 149.4(2) . . . . ?
B2 B4 B6 C2 45.54(11) . . . . ?
C2 B4 B6 B5 -149.4(2) . . . . ?
B3 B4 B6 B5 -45.40(13) . . . . ?
B5 B4 B6 B5 0.0 . . . . ?
B2 B4 B6 B5 -103.86(13) . . . . ?
C2 B4 B6 B7 -103.27(14) . . . . ?
B3 B4 B6 B7 0.7(2) . . . . ?
B5 B4 B6 B7 46.13(13) . . . . ?
B2 B4 B6 B7 -57.73(14) . . . . ?
C2 B4 B6 B8 -45.27(11) . . . . ?
B3 B4 B6 B8 58.72(15) . . . . ?
B5 B4 B6 B8 104.13(13) . . . . ?
B2 B4 B6 B8 0.26(12) . . . . ?
C2 B6 B7 C1 -76.1(2) . . . . ?
B5 B6 B7 C1 25.88(13) . . . . ?
B8 B6 B7 C1 -101.37(15) . . . . ?
B4 B6 B7 C1 -19.1(2) . . . . ?
C2 B6 B7 B8 25.31(13) . . . . ?
B5 B6 B7 B8 127.25(14) . . . . ?
B8 B6 B7 B8 0.0 . . . . ?
B4 B6 B7 B8 82.30(14) . . . . ?
C2 B6 B7 B5 -101.9(2) . . . . ?
B5 B6 B7 B5 0.0 . . . . ?
B8 B6 B7 B5 -127.25(14) . . . . ?
B4 B6 B7 B5 -44.95(13) . . . . ?
C2 B6 B7 B1 -19.6(2) . . . . ?
B5 B6 B7 B1 82.35(13) . . . . ?
B8 B6 B7 B1 -44.90(12) . . . . ?
B4 B6 B7 B1 37.4(2) . . . . ?
C1 B5 B7 C1 0.0 . . . . ?
B6 B5 B7 C1 -149.6(2) . . . . ?
B4 B5 B7 C1 -103.58(15) . . . . ?
B3 B5 B7 C1 -45.20(11) . . . . ?
C1 B5 B7 B8 103.71(14) . . . . ?
B6 B5 B7 B8 -45.87(12) . . . . ?
B4 B5 B7 B8 0.1(2) . . . . ?
B3 B5 B7 B8 58.51(14) . . . . ?
C1 B5 B7 B6 149.6(2) . . . . ?
B6 B5 B7 B6 0.0 . . . . ?
B4 B5 B7 B6 46.00(12) . . . . ?
B3 B5 B7 B6 104.38(13) . . . . ?
C1 B5 B7 B1 45.31(11) . . . . ?
B6 B5 B7 B1 -104.27(13) . . . . ?
B4 B5 B7 B1 -58.28(13) . . . . ?
B3 B5 B7 B1 0.11(12) . . . . ?
C1 B1 B7 C1 0.0 . . . . ?
B2 B1 B7 C1 104.2(2) . . . . ?
B8 B1 B7 C1 150.0(2) . . . . ?
B3 B1 B7 C1 45.50(11) . . . . ?
C1 B1 B7 B8 -150.0(2) . . . . ?
B2 B1 B7 B8 -45.84(13) . . . . ?
B8 B1 B7 B8 0.0 . . . . ?
B3 B1 B7 B8 -104.52(13) . . . . ?
C1 B1 B7 B6 -103.64(14) . . . . ?
B2 B1 B7 B6 0.5(2) . . . . ?
B8 B1 B7 B6 46.37(12) . . . . ?
B3 B1 B7 B6 -58.15(13) . . . . ?
C1 B1 B7 B5 -45.60(11) . . . . ?
B2 B1 B7 B5 58.57(14) . . . . ?
B8 B1 B7 B5 104.41(13) . . . . ?
B3 B1 B7 B5 -0.11(12) . . . . ?
C1 B7 B8 C2 75.8(2) . . . . ?
B6 B7 B8 C2 -25.39(13) . . . . ?
B5 B7 B8 C2 18.8(2) . . . . ?
B1 B7 B8 C2 101.2(2) . . . . ?
C1 B7 B8 B1 -25.40(13) . . . . ?
B6 B7 B8 B1 -126.56(14) . . . . ?
B5 B7 B8 B1 -82.35(13) . . . . ?
B1 B7 B8 B1 0.0 . . . . ?
C1 B7 B8 B6 101.2(2) . . . . ?
B6 B7 B8 B6 0.0 . . . . ?
B5 B7 B8 B6 44.21(12) . . . . ?
B1 B7 B8 B6 126.56(14) . . . . ?
C1 B7 B8 B2 18.7(2) . . . . ?
B6 B7 B8 B2 -82.43(13) . . . . ?
B5 B7 B8 B2 -38.2(2) . . . . ?
B1 B7 B8 B2 44.13(12) . . . . ?
C1 B1 B8 C2 -76.3(2) . . . . ?
B2 B1 B8 C2 25.63(14) . . . . ?
B3 B1 B8 C2 -19.3(2) . . . . ?
B7 B1 B8 C2 -101.8(2) . . . . ?
C1 B1 B8 B7 25.51(13) . . . . ?
B2 B1 B8 B7 127.39(15) . . . . ?
B3 B1 B8 B7 82.42(14) . . . . ?
B7 B1 B8 B7 0.0 . . . . ?
C1 B1 B8 B6 -19.5(2) . . . . ?
B2 B1 B8 B6 82.37(14) . . . . ?
B3 B1 B8 B6 37.4(2) . . . . ?
B7 B1 B8 B6 -45.01(12) . . . . ?
C1 B1 B8 B2 -101.9(2) . . . . ?
B2 B1 B8 B2 0.0 . . . . ?
B3 B1 B8 B2 -44.97(13) . . . . ?
B7 B1 B8 B2 -127.39(15) . . . . ?
C2 B6 B8 C2 0.0 . . . . ?
B5 B6 B8 C2 104.34(15) . . . . ?
B7 B6 B8 C2 150.18(15) . . . . ?
B4 B6 B8 C2 45.40(11) . . . . ?
C2 B6 B8 B7 -150.18(15) . . . . ?
B5 B6 B8 B7 -45.84(13) . . . . ?
B7 B6 B8 B7 0.0 . . . . ?
B4 B6 B8 B7 -104.78(13) . . . . ?
C2 B6 B8 B1 -103.69(15) . . . . ?
B5 B6 B8 B1 0.6(2) . . . . ?
B7 B6 B8 B1 46.49(12) . . . . ?
B4 B6 B8 B1 -58.29(14) . . . . ?
C2 B6 B8 B2 -45.67(11) . . . . ?
B5 B6 B8 B2 58.67(14) . . . . ?
B7 B6 B8 B2 104.52(13) . . . . ?
B4 B6 B8 B2 -0.26(12) . . . . ?
C2 B2 B8 C2 0.0 . . . . ?
B1 B2 B8 C2 -149.9(2) . . . . ?
B3 B2 B8 C2 -103.7(2) . . . . ?
B4 B2 B8 C2 -45.24(11) . . . . ?
C2 B2 B8 B7 104.04(15) . . . . ?
B1 B2 B8 B7 -45.88(13) . . . . ?
B3 B2 B8 B7 0.3(2) . . . . ?
B4 B2 B8 B7 58.80(14) . . . . ?
C2 B2 B8 B1 149.9(2) . . . . ?
B1 B2 B8 B1 0.0 . . . . ?
B3 B2 B8 B1 46.21(12) . . . . ?
B4 B2 B8 B1 104.68(13) . . . . ?
C2 B2 B8 B6 45.51(11) . . . . ?
B1 B2 B8 B6 -104.42(13) . . . . ?
B3 B2 B8 B6 -58.20(14) . . . . ?
B4 B2 B8 B6 0.26(12) . . . . ?
B2 B1 C1 C3 149.5(2) . . . . ?
B8 B1 C1 C3 -144.9(2) . . . . ?
B3 B1 C1 C3 122.4(2) . . . . ?
B7 B1 C1 C3 -118.1(2) . . . . ?
B2 B1 C1 B3 27.15(13) . . . . ?
B8 B1 C1 B3 92.73(14) . . . . ?
B3 B1 C1 B3 0.0 . . . . ?
B7 B1 C1 B3 119.46(13) . . . . ?
B2 B1 C1 B7 -92.32(15) . . . . ?
B8 B1 C1 B7 -26.73(14) . . . . ?
B3 B1 C1 B7 -119.46(13) . . . . ?
B7 B1 C1 B7 0.0 . . . . ?
B2 B1 C1 B5 -32.6(2) . . . . ?
B8 B1 C1 B5 33.0(2) . . . . ?
B3 B1 C1 B5 -59.72(14) . . . . ?
B7 B1 C1 B5 59.74(14) . . . . ?
B2 B3 C1 C3 -147.1(2) . . . . ?
B4 B3 C1 C3 147.8(2) . . . . ?
B5 B3 C1 C3 120.3(2) . . . . ?
B1 B3 C1 C3 -120.2(2) . . . . ?
B2 B3 C1 B1 -26.80(13) . . . . ?
B4 B3 C1 B1 -92.0(2) . . . . ?
B5 B3 C1 B1 -119.41(13) . . . . ?
B1 B3 C1 B1 0.0 . . . . ?
B2 B3 C1 B7 33.2(2) . . . . ?
B4 B3 C1 B7 -31.9(2) . . . . ?
B5 B3 C1 B7 -59.40(14) . . . . ?
B1 B3 C1 B7 60.01(13) . . . . ?
B2 B3 C1 B5 92.60(14) . . . . ?
B4 B3 C1 B5 27.45(15) . . . . ?
B5 B3 C1 B5 0.0 . . . . ?
B1 B3 C1 B5 119.41(13) . . . . ?
B8 B7 C1 C3 147.2(2) . . . . ?
B6 B7 C1 C3 -147.5(2) . . . . ?
B5 B7 C1 C3 -120.3(2) . . . . ?
B1 B7 C1 C3 120.3(2) . . . . ?
B8 B7 C1 B1 26.87(14) . . . . ?
B6 B7 C1 B1 92.25(14) . . . . ?
B5 B7 C1 B1 119.37(14) . . . . ?
B1 B7 C1 B1 0.0 . . . . ?
B8 B7 C1 B3 -33.1(2) . . . . ?
B6 B7 C1 B3 32.3(2) . . . . ?
B5 B7 C1 B3 59.41(14) . . . . ?
B1 B7 C1 B3 -59.96(14) . . . . ?
B8 B7 C1 B5 -92.5(2) . . . . ?
B6 B7 C1 B5 -27.12(14) . . . . ?
B5 B7 C1 B5 0.0 . . . . ?
B1 B7 C1 B5 -119.37(14) . . . . ?
B6 B5 C1 C3 145.2(2) . . . . ?
B4 B5 C1 C3 -149.5(2) . . . . ?
B3 B5 C1 C3 -122.2(2) . . . . ?
B7 B5 C1 C3 117.9(2) . . . . ?
B6 B5 C1 B1 -32.6(2) . . . . ?
B4 B5 C1 B1 32.6(2) . . . . ?
B3 B5 C1 B1 59.89(14) . . . . ?
B7 B5 C1 B1 -59.97(14) . . . . ?
B6 B5 C1 B3 -92.5(2) . . . . ?
B4 B5 C1 B3 -27.24(14) . . . . ?
B3 B5 C1 B3 0.0 . . . . ?
B7 B5 C1 B3 -119.86(14) . . . . ?
B6 B5 C1 B7 27.33(14) . . . . ?
B4 B5 C1 B7 92.62(15) . . . . ?
B3 B5 C1 B7 119.86(14) . . . . ?
B7 B5 C1 B7 0.0 . . . . ?
B7 B8 C2 C8 147.9(2) . . . . ?
B1 B8 C2 C8 -146.5(2) . . . . ?
B6 B8 C2 C8 121.0(2) . . . . ?
B2 B8 C2 C8 -119.7(2) . . . . ?
B7 B8 C2 B6 26.82(13) . . . . ?
B1 B8 C2 B6 92.46(14) . . . . ?
B6 B8 C2 B6 0.0 . . . . ?
B2 B8 C2 B6 119.29(14) . . . . ?
B7 B8 C2 B4 -33.0(2) . . . . ?
B1 B8 C2 B4 32.7(2) . . . . ?
B6 B8 C2 B4 -59.80(14) . . . . ?
B2 B8 C2 B4 59.49(14) . . . . ?
B7 B8 C2 B2 -92.47(15) . . . . ?
B1 B8 C2 B2 -26.83(14) . . . . ?
B6 B8 C2 B2 -119.29(14) . . . . ?
B2 B8 C2 B2 0.0 . . . . ?
B5 B6 C2 C8 149.2(2) . . . . ?
B7 B6 C2 C8 -145.4(2) . . . . ?
B8 B6 C2 C8 -118.8(2) . . . . ?
B4 B6 C2 C8 121.5(2) . . . . ?
B5 B6 C2 B8 -92.03(15) . . . . ?
B7 B6 C2 B8 -26.58(14) . . . . ?
B8 B6 C2 B8 0.0 . . . . ?
B4 B6 C2 B8 -119.66(13) . . . . ?
B5 B6 C2 B4 27.63(14) . . . . ?
B7 B6 C2 B4 93.08(14) . . . . ?
B8 B6 C2 B4 119.66(13) . . . . ?
B4 B6 C2 B4 0.0 . . . . ?
B5 B6 C2 B2 -32.1(2) . . . . ?
B7 B6 C2 B2 33.4(2) . . . . ?
B8 B6 C2 B2 59.95(14) . . . . ?
B4 B6 C2 B2 -59.71(14) . . . . ?
B3 B4 C2 C8 147.1(2) . . . . ?
B5 B4 C2 C8 -148.1(2) . . . . ?
B2 B4 C2 C8 119.6(2) . . . . ?
B6 B4 C2 C8 -121.0(2) . . . . ?
B3 B4 C2 B8 -32.0(2) . . . . ?
B5 B4 C2 B8 32.7(2) . . . . ?
B2 B4 C2 B8 -59.59(14) . . . . ?
B6 B4 C2 B8 59.84(14) . . . . ?
B3 B4 C2 B6 -91.9(2) . . . . ?
B5 B4 C2 B6 -27.12(13) . . . . ?
B2 B4 C2 B6 -119.43(14) . . . . ?
B6 B4 C2 B6 0.0 . . . . ?
B3 B4 C2 B2 27.55(15) . . . . ?
B5 B4 C2 B2 92.32(15) . . . . ?
B2 B4 C2 B2 0.0 . . . . ?
B6 B4 C2 B2 119.43(14) . . . . ?
B1 B2 C2 C8 145.7(2) . . . . ?
B3 B2 C2 C8 -148.9(2) . . . . ?
B4 B2 C2 C8 -121.4(2) . . . . ?
B8 B2 C2 C8 118.8(2) . . . . ?
B1 B2 C2 B8 26.96(15) . . . . ?
B3 B2 C2 B8 92.3(2) . . . . ?
B4 B2 C2 B8 119.85(14) . . . . ?
B8 B2 C2 B8 0.0 . . . . ?
B1 B2 C2 B6 -33.1(2) . . . . ?
B3 B2 C2 B6 32.3(2) . . . . ?
B4 B2 C2 B6 59.83(14) . . . . ?
B8 B2 C2 B6 -60.02(14) . . . . ?
B1 B2 C2 B4 -92.9(2) . . . . ?
B3 B2 C2 B4 -27.54(15) . . . . ?
B4 B2 C2 B4 0.0 . . . . ?
B8 B2 C2 B4 -119.85(14) . . . . ?
B1 C1 C3 C4 82.9(60) . . . . ?
B3 C1 C3 C4 174.2(59) . . . . ?
B7 C1 C3 C4 -6.1(60) . . . . ?
B5 C1 C3 C4 -94.6(59) . . . . ?
C1 C3 C4 Si1 23.6(76) . . . . ?
C7 Si1 C4 C3 106.5(21) . . . . ?
C5 Si1 C4 C3 -12.7(21) . . . . ?
C6 Si1 C4 C3 -131.9(20) . . . . ?
B8 C2 C8 C9 -0.4(41) . . . . ?
B6 C2 C8 C9 89.3(40) . . . . ?
B4 C2 C8 C9 -179.5(1000) . . . . ?
B2 C2 C8 C9 -89.3(40) . . . . ?
C2 C8 C9 Si2 55.9(69) . . . . ?
C12 Si2 C9 C8 164.1(39) . . . . ?
C11 Si2 C9 C8 44.4(40) . . . . ?
C10 Si2 C9 C8 -75.9(40) . . . . ?
